data_1553016
loop_
_publ_author_name
'Sang, Rui'
'Tang, Xiang-Ying'
'Shi, Min'

_publ_section_title
;
 Ozonation of methylenecyclopropanes
;
_journal_issue 7
_journal_name_full 'Org. Chem. Front.'
_journal_page_first 770
_journal_paper_doi 10.1039/C4QO00160E
_journal_volume 1
_journal_year 2014
_chemical_formula_sum 'C19 H15 Br F3 N O4'
_chemical_formula_weight 458.23
_space_group_IT_number 14
_space_group_name_Hall '-P 2ybc'
_space_group_name_H-M_alt 'P 1 21/c 1'
_symmetry_cell_setting monoclinic
_symmetry_space_group_name_H-M 'P 1 21/c 1'
_atom_sites_solution_hydrogens geom
_atom_sites_solution_primary direct
_atom_sites_solution_secondary difmap
_audit_creation_method SHELXL-97
_cell_angle_alpha 90.00
_cell_angle_beta 96.850(5)
_cell_angle_gamma 90.00
_cell_formula_units_Z 8
_cell_length_a 24.855(6)
_cell_length_b 9.629(2)
_cell_length_c 15.692(4)
_cell_measurement_reflns_used 2529
_cell_measurement_temperature 293(2)
_cell_measurement_theta_max 39.252
_cell_measurement_theta_min 4.542
_cell_volume 3728.7(15)
_computing_cell_refinement 'Bruker SMART'
_computing_data_collection 'Bruker SMART'
_computing_data_reduction 'Bruker SHELXTL'
_computing_molecular_graphics 'Bruker SHELXTL'
_computing_publication_material 'Bruker SHELXTL'
_computing_structure_refinement 'SHELXL-97 (Sheldrick, 1997)'
_computing_structure_solution 'SHELXS-97 (Sheldrick, 1990)'
_diffrn_ambient_temperature 293(2)
_diffrn_measured_fraction_theta_full 0.999
_diffrn_measured_fraction_theta_max 0.999
_diffrn_measurement_device_type 'CCD area detector'
_diffrn_measurement_method 'phi and omega scans'
_diffrn_radiation_monochromator graphite
_diffrn_radiation_source 'fine-focus sealed tube'
_diffrn_radiation_type MoK\a
_diffrn_radiation_wavelength 0.71073
_diffrn_reflns_av_R_equivalents 0.0854
_diffrn_reflns_av_sigmaI/netI 0.1028
_diffrn_reflns_limit_h_max 30
_diffrn_reflns_limit_h_min -30
_diffrn_reflns_limit_k_max 11
_diffrn_reflns_limit_k_min -11
_diffrn_reflns_limit_l_max 19
_diffrn_reflns_limit_l_min -15
_diffrn_reflns_number 20636
_diffrn_reflns_theta_full 25.50
_diffrn_reflns_theta_max 25.50
_diffrn_reflns_theta_min 1.65
_exptl_absorpt_coefficient_mu 2.260
_exptl_absorpt_correction_T_max 1.00000
_exptl_absorpt_correction_T_min 0.26284
_exptl_absorpt_correction_type empirical
_exptl_absorpt_process_details sadabs
_exptl_crystal_colour colorless
_exptl_crystal_density_diffrn 1.633
_exptl_crystal_density_method 'not measured'
_exptl_crystal_description prismatic
_exptl_crystal_F_000 1840
_exptl_crystal_size_max 0.231
_exptl_crystal_size_mid 0.176
_exptl_crystal_size_min 0.121
_refine_diff_density_max 1.076
_refine_diff_density_min -0.633
_refine_diff_density_rms 0.104
_refine_ls_extinction_method none
_refine_ls_goodness_of_fit_ref 0.963
_refine_ls_hydrogen_treatment constr
_refine_ls_matrix_type full
_refine_ls_number_parameters 509
_refine_ls_number_reflns 6945
_refine_ls_number_restraints 0
_refine_ls_restrained_S_all 0.963
_refine_ls_R_factor_all 0.1349
_refine_ls_R_factor_gt 0.0674
_refine_ls_shift/su_max 0.000
_refine_ls_shift/su_mean 0.000
_refine_ls_structure_factor_coef Fsqd
_refine_ls_weighting_details 'calc w=1/[\s^2^(Fo^2^)+(0.1104P)^2^+0.0000P] where P=(Fo^2^+2Fc^2^)/3'
_refine_ls_weighting_scheme calc
_refine_ls_wR_factor_gt 0.1646
_refine_ls_wR_factor_ref 0.2046
_reflns_number_gt 3635
_reflns_number_total 6945
_reflns_threshold_expression >2sigma(I)
_cod_data_source_file c4qo00160e2.cif
_cod_data_source_block cd213366
_cod_depositor_comments
;
The following automatic conversions were performed:

data item '_symmetry_cell_setting' value 'Monoclinic' was changed to
'monoclinic' in accordance with the
/home/saulius/struct/COD-crude-data/automatic-downloads/DataCite-retrospective/RSC/depositions/lib/dictionaries/cif_core.dic
dictionary named 'cif_core.dic' version 2.4.2 last updated on
2011-04-26.

Automatic conversion script
Id: cif_fix_values 6909 2019-04-08 15:41:33Z antanas 
;
_cod_original_sg_symbol_H-M P2(1)/c
_cod_database_code 1553016

loop_
_symmetry_equiv_pos_as_xyz
'x, y, z'
'-x, y+1/2, -z+1/2'
'-x, -y, -z'
'x, -y-1/2, z-1/2'

loop_
_atom_site_label
_atom_site_type_symbol
_atom_site_fract_x
_atom_site_fract_y
_atom_site_fract_z
_atom_site_U_iso_or_equiv
_atom_site_adp_type
_atom_site_occupancy
_atom_site_symmetry_multiplicity
_atom_site_calc_flag
_atom_site_refinement_flags
Br1 Br 0.97715(3) 0.51324(12) 0.78353(6) 0.1158(4) Uani 1 1 d .
Br2 Br 0.49509(2) 0.63732(8) 0.41670(5) 0.0775(3) Uani 1 1 d .
F1 F 0.60562(16) 0.0645(4) 0.5249(2) 0.0923(13) Uani 1 1 d .
F2 F 0.60597(13) 0.0418(4) 0.6589(2) 0.0691(9) Uani 1 1 d .
F3 F 0.65764(15) -0.0856(4) 0.5940(3) 0.0794(11) Uani 1 1 d .
F4 F 0.89587(16) 0.8238(5) 0.6998(3) 0.0955(13) Uani 1 1 d .
F5 F 0.89134(14) 0.8607(4) 0.5651(3) 0.0800(11) Uani 1 1 d .
F6 F 0.84500(16) 0.9849(4) 0.6427(3) 0.0888(12) Uani 1 1 d .
N1 N 0.77708(16) 0.6704(4) 0.4812(3) 0.0403(10) Uani 1 1 d .
N2 N 0.71736(16) 0.2555(4) 0.7410(2) 0.0413(10) Uani 1 1 d .
O1 O 0.73849(14) 0.0271(4) 0.7240(2) 0.0496(9) Uani 1 1 d .
O2 O 0.71530(16) 0.1501(4) 0.5458(2) 0.0535(10) Uani 1 1 d .
H2 H 0.7365 0.0847 0.5532 0.080 Uiso 1 1 calc R
O3 O 0.73155(15) 0.4521(4) 0.6584(2) 0.0504(9) Uani 1 1 d .
H3 H 0.7318 0.5297 0.6799 0.076 Uiso 1 1 calc R
O4 O 0.6723(2) 0.5875(5) 0.7465(4) 0.0980(17) Uani 1 1 d .
O5 O 0.75757(15) 0.8963(4) 0.5114(2) 0.0546(10) Uani 1 1 d .
O6 O 0.78315(15) 0.7559(4) 0.6811(2) 0.0515(9) Uani 1 1 d .
H6 H 0.7744 0.8362 0.6902 0.077 Uiso 1 1 calc R
O7 O 0.78584(14) 0.4318(4) 0.5078(2) 0.0487(9) Uani 1 1 d .
H7 H 0.7691 0.4245 0.5495 0.073 Uiso 1 1 calc R
O8 O 0.86209(18) 0.6345(5) 0.3995(3) 0.0786(14) Uani 1 1 d .
C1 C 0.7159(2) 0.1319(6) 0.6986(3) 0.0410(12) Uani 1 1 d .
C2 C 0.6817(2) 0.1522(5) 0.6122(3) 0.0403(12) Uani 1 1 d .
C3 C 0.6567(2) 0.2962(5) 0.6174(3) 0.0446(12) Uani 1 1 d .
H3A H 0.6194 0.2894 0.6296 0.054 Uiso 1 1 calc R
H3B H 0.6574 0.3462 0.5639 0.054 Uiso 1 1 calc R
C4 C 0.6919(2) 0.3699(5) 0.6911(3) 0.0453(13) Uani 1 1 d .
C5 C 0.6586(2) 0.4654(6) 0.7438(4) 0.0565(15) Uani 1 1 d .
C6 C 0.6118(2) 0.4166(6) 0.7865(3) 0.0472(13) Uani 1 1 d .
C7 C 0.5739(2) 0.5164(7) 0.8022(4) 0.0668(17) Uani 1 1 d .
H7A H 0.5793 0.6082 0.7868 0.080 Uiso 1 1 calc R
C8 C 0.5290(2) 0.4825(7) 0.8399(5) 0.0691(18) Uani 1 1 d .
H8 H 0.5041 0.5508 0.8500 0.083 Uiso 1 1 calc R
C9 C 0.5207(3) 0.3475(7) 0.8631(4) 0.0675(17) Uani 1 1 d .
H9 H 0.4900 0.3234 0.8884 0.081 Uiso 1 1 calc R
C10 C 0.5577(3) 0.2501(7) 0.8486(4) 0.0723(18) Uani 1 1 d .
H10 H 0.5522 0.1590 0.8652 0.087 Uiso 1 1 calc R
C11 C 0.6029(3) 0.2811(6) 0.8103(4) 0.0633(16) Uani 1 1 d .
H11 H 0.6274 0.2117 0.8004 0.076 Uiso 1 1 calc R
C12 C 0.6376(2) 0.0431(6) 0.5965(4) 0.0524(14) Uani 1 1 d .
C13 C 0.7516(2) 0.2777(6) 0.8235(3) 0.0512(14) Uani 1 1 d .
H13A H 0.7559 0.1898 0.8538 0.061 Uiso 1 1 calc R
H13B H 0.7330 0.3408 0.8583 0.061 Uiso 1 1 calc R
C14 C 0.8062(2) 0.3350(6) 0.8145(3) 0.0465(13) Uani 1 1 d .
C15 C 0.8431(2) 0.2610(7) 0.7739(4) 0.0638(16) Uani 1 1 d .
H15 H 0.8336 0.1736 0.7517 0.077 Uiso 1 1 calc R
C16 C 0.8933(3) 0.3134(8) 0.7656(4) 0.0748(19) Uani 1 1 d .
H16 H 0.9178 0.2608 0.7387 0.090 Uiso 1 1 calc R
C17 C 0.9077(2) 0.4423(7) 0.7964(4) 0.0658(17) Uani 1 1 d .
C18 C 0.8727(3) 0.5190(7) 0.8362(4) 0.0744(19) Uani 1 1 d .
H18 H 0.8827 0.6066 0.8574 0.089 Uiso 1 1 calc R
C19 C 0.8218(3) 0.4668(7) 0.8454(4) 0.0668(17) Uani 1 1 d .
H19 H 0.7977 0.5201 0.8725 0.080 Uiso 1 1 calc R
C20 C 0.7809(2) 0.7854(6) 0.5300(3) 0.0417(12) Uani 1 1 d .
C21 C 0.81621(19) 0.7540(5) 0.6133(3) 0.0424(12) Uani 1 1 d .
C22 C 0.8371(2) 0.6067(5) 0.6020(3) 0.0465(13) Uani 1 1 d .
H22A H 0.8253 0.5455 0.6452 0.056 Uiso 1 1 calc R
H22B H 0.8764 0.6061 0.6076 0.056 Uiso 1 1 calc R
C23 C 0.81372(19) 0.5586(5) 0.5119(3) 0.0422(12) Uani 1 1 d .
C24 C 0.8594(2) 0.5471(6) 0.4535(4) 0.0472(13) Uani 1 1 d .
C25 C 0.9002(2) 0.4329(6) 0.4666(3) 0.0485(13) Uani 1 1 d .
C26 C 0.8984(3) 0.3250(7) 0.5237(4) 0.0706(18) Uani 1 1 d .
H26 H 0.8692 0.3179 0.5555 0.085 Uiso 1 1 calc R
C27 C 0.9386(3) 0.2287(8) 0.5342(5) 0.087(2) Uani 1 1 d .
H27 H 0.9368 0.1583 0.5744 0.104 Uiso 1 1 calc R
C28 C 0.9814(3) 0.2322(8) 0.4879(5) 0.083(2) Uani 1 1 d .
H28 H 1.0081 0.1640 0.4944 0.099 Uiso 1 1 calc R
C29 C 0.9841(3) 0.3414(8) 0.4301(5) 0.079(2) Uani 1 1 d .
H29 H 1.0135 0.3484 0.3989 0.095 Uiso 1 1 calc R
C30 C 0.9435(2) 0.4385(7) 0.4195(4) 0.0633(16) Uani 1 1 d .
H30 H 0.9453 0.5095 0.3797 0.076 Uiso 1 1 calc R
C31 C 0.8625(2) 0.8568(6) 0.6303(4) 0.0596(16) Uani 1 1 d .
C32 C 0.7416(2) 0.6639(6) 0.4007(3) 0.0491(13) Uani 1 1 d .
H32A H 0.7532 0.5876 0.3669 0.059 Uiso 1 1 calc R
H32B H 0.7458 0.7489 0.3690 0.059 Uiso 1 1 calc R
C33 C 0.6821(2) 0.6446(5) 0.4098(3) 0.0399(12) Uani 1 1 d .
C34 C 0.6607(2) 0.6487(6) 0.4864(3) 0.0497(14) Uani 1 1 d .
H34 H 0.6839 0.6555 0.5373 0.060 Uiso 1 1 calc R
C35 C 0.6057(2) 0.6430(6) 0.4892(4) 0.0544(14) Uani 1 1 d .
H35 H 0.5920 0.6458 0.5417 0.065 Uiso 1 1 calc R
C36 C 0.5713(2) 0.6331(5) 0.4152(4) 0.0507(14) Uani 1 1 d .
C37 C 0.5921(2) 0.6239(6) 0.3377(4) 0.0551(15) Uani 1 1 d .
H37 H 0.5690 0.6135 0.2869 0.066 Uiso 1 1 calc R
C38 C 0.6467(2) 0.6300(5) 0.3358(3) 0.0489(13) Uani 1 1 d .
H38 H 0.6604 0.6241 0.2833 0.059 Uiso 1 1 calc R

loop_
_atom_site_aniso_label
_atom_site_aniso_U_11
_atom_site_aniso_U_22
_atom_site_aniso_U_33
_atom_site_aniso_U_23
_atom_site_aniso_U_13
_atom_site_aniso_U_12
Br1 0.0794(6) 0.1397(9) 0.1239(8) 0.0208(6) -0.0058(5) -0.0310(5)
Br2 0.0538(4) 0.0747(5) 0.1027(6) 0.0076(4) 0.0043(3) 0.0053(3)
F1 0.108(3) 0.087(3) 0.072(2) 0.001(2) -0.029(2) -0.025(2)
F2 0.0594(19) 0.062(2) 0.089(2) 0.0032(19) 0.0219(19) -0.0107(17)
F3 0.092(3) 0.036(2) 0.113(3) -0.0133(19) 0.022(2) -0.0098(18)
F4 0.083(3) 0.100(3) 0.096(3) -0.021(2) -0.018(2) -0.027(2)
F5 0.070(2) 0.068(3) 0.108(3) -0.013(2) 0.036(2) -0.0221(19)
F6 0.093(3) 0.046(2) 0.131(3) -0.037(2) 0.029(2) -0.018(2)
N1 0.051(2) 0.025(2) 0.045(2) -0.0035(19) 0.0059(19) -0.0004(18)
N2 0.053(2) 0.028(2) 0.043(2) 0.0044(19) 0.0056(19) 0.0049(19)
O1 0.061(2) 0.033(2) 0.055(2) 0.0064(17) 0.0079(17) 0.0111(18)
O2 0.072(3) 0.041(2) 0.051(2) 0.0081(17) 0.0219(19) 0.0109(18)
O3 0.066(2) 0.032(2) 0.056(2) 0.0008(17) 0.0195(18) -0.0014(18)
O4 0.113(4) 0.034(3) 0.161(5) -0.020(3) 0.076(3) -0.011(3)
O5 0.070(2) 0.033(2) 0.062(2) -0.0035(18) 0.0160(19) 0.0101(19)
O6 0.066(2) 0.046(2) 0.045(2) -0.0036(17) 0.0186(17) 0.0037(19)
O7 0.062(2) 0.031(2) 0.056(2) -0.0020(17) 0.0205(18) -0.0080(17)
O8 0.090(3) 0.063(3) 0.092(3) 0.035(3) 0.045(3) 0.018(2)
C1 0.046(3) 0.034(3) 0.045(3) 0.004(2) 0.013(2) 0.003(2)
C2 0.053(3) 0.025(3) 0.044(3) -0.001(2) 0.008(2) 0.000(2)
C3 0.056(3) 0.034(3) 0.043(3) 0.004(2) 0.003(2) 0.004(2)
C4 0.054(3) 0.028(3) 0.056(3) 0.004(2) 0.017(3) 0.002(2)
C5 0.070(4) 0.031(3) 0.071(4) -0.011(3) 0.018(3) 0.006(3)
C6 0.058(3) 0.032(3) 0.054(3) -0.007(2) 0.013(3) 0.001(3)
C7 0.065(4) 0.040(4) 0.099(5) -0.008(3) 0.022(4) 0.004(3)
C8 0.053(4) 0.055(4) 0.100(5) -0.019(4) 0.016(3) 0.008(3)
C9 0.059(4) 0.070(5) 0.077(4) -0.012(4) 0.021(3) -0.004(3)
C10 0.087(5) 0.048(4) 0.088(5) 0.007(3) 0.038(4) -0.003(4)
C11 0.076(4) 0.043(4) 0.076(4) 0.002(3) 0.031(3) 0.013(3)
C12 0.063(4) 0.037(4) 0.057(4) -0.001(3) 0.003(3) -0.003(3)
C13 0.069(4) 0.051(4) 0.034(3) -0.006(2) 0.007(3) 0.011(3)
C14 0.059(3) 0.041(3) 0.038(3) -0.006(2) -0.003(2) 0.011(3)
C15 0.064(4) 0.051(4) 0.074(4) -0.017(3) 0.002(3) 0.006(3)
C16 0.061(4) 0.084(5) 0.077(4) -0.016(4) -0.001(3) 0.022(4)
C17 0.064(4) 0.061(5) 0.068(4) 0.007(4) -0.013(3) -0.001(3)
C18 0.085(5) 0.058(4) 0.075(5) -0.013(3) -0.013(4) -0.011(4)
C19 0.078(4) 0.055(4) 0.066(4) -0.016(3) 0.002(3) 0.011(3)
C20 0.047(3) 0.035(3) 0.045(3) -0.006(2) 0.018(2) 0.001(2)
C21 0.046(3) 0.037(3) 0.045(3) -0.010(2) 0.012(2) -0.002(2)
C22 0.051(3) 0.036(3) 0.053(3) -0.001(2) 0.006(2) 0.004(2)
C23 0.047(3) 0.032(3) 0.048(3) -0.001(2) 0.009(2) 0.001(2)
C24 0.053(3) 0.037(3) 0.054(3) -0.006(3) 0.016(3) 0.001(3)
C25 0.048(3) 0.044(3) 0.054(3) -0.008(3) 0.009(3) 0.003(3)
C26 0.075(4) 0.056(4) 0.086(5) 0.012(4) 0.030(4) 0.019(3)
C27 0.078(5) 0.067(5) 0.119(6) 0.017(4) 0.024(4) 0.021(4)
C28 0.074(5) 0.066(5) 0.107(6) -0.019(4) 0.009(4) 0.022(4)
C29 0.063(4) 0.087(6) 0.091(5) -0.012(5) 0.026(4) 0.011(4)
C30 0.060(4) 0.059(4) 0.074(4) -0.011(3) 0.019(3) 0.005(3)
C31 0.061(4) 0.046(4) 0.074(4) -0.017(3) 0.019(3) -0.009(3)
C32 0.063(3) 0.041(3) 0.043(3) -0.004(2) 0.006(3) 0.001(3)
C33 0.054(3) 0.018(3) 0.047(3) -0.001(2) 0.003(2) 0.003(2)
C34 0.059(3) 0.046(3) 0.044(3) -0.001(2) 0.005(3) -0.003(3)
C35 0.061(4) 0.051(4) 0.052(3) -0.004(3) 0.011(3) -0.003(3)
C36 0.061(3) 0.028(3) 0.061(4) 0.012(3) 0.001(3) 0.003(2)
C37 0.064(4) 0.046(4) 0.051(4) 0.005(3) -0.011(3) -0.001(3)
C38 0.061(3) 0.039(3) 0.046(3) -0.004(2) 0.003(3) 0.005(3)

loop_
_atom_type_symbol
_atom_type_description
_atom_type_scat_dispersion_real
_atom_type_scat_dispersion_imag
_atom_type_scat_source
C C 0.0033 0.0016 'International Tables Vol C Tables 4.2.6.8 and 6.1.1.4'
H H 0.0000 0.0000 'International Tables Vol C Tables 4.2.6.8 and 6.1.1.4'
N N 0.0061 0.0033 'International Tables Vol C Tables 4.2.6.8 and 6.1.1.4'
O O 0.0106 0.0060 'International Tables Vol C Tables 4.2.6.8 and 6.1.1.4'
F F 0.0171 0.0103 'International Tables Vol C Tables 4.2.6.8 and 6.1.1.4'
Br Br -0.2901 2.4595 'International Tables Vol C Tables 4.2.6.8 and 6.1.1.4'

loop_
_geom_angle_atom_site_label_1
_geom_angle_atom_site_label_2
_geom_angle_atom_site_label_3
_geom_angle
C20 N1 C32 121.7(4)
C20 N1 C23 115.0(4)
C32 N1 C23 123.2(4)
C1 N2 C4 114.5(4)
C1 N2 C13 122.3(4)
C4 N2 C13 122.1(4)
C2 O2 H2 109.5
C4 O3 H3 109.5
C21 O6 H6 109.5
C23 O7 H7 109.5
O1 C1 N2 126.0(5)
O1 C1 C2 126.4(5)
N2 C1 C2 107.6(4)
O2 C2 C12 110.5(4)
O2 C2 C1 109.8(4)
C12 C2 C1 111.8(4)
O2 C2 C3 109.5(4)
C12 C2 C3 110.3(4)
C1 C2 C3 104.9(4)
C2 C3 C4 105.1(4)
C2 C3 H3A 110.7
C4 C3 H3A 110.7
C2 C3 H3B 110.7
C4 C3 H3B 110.7
H3A C3 H3B 108.8
O3 C4 N2 110.1(4)
O3 C4 C3 110.2(4)
N2 C4 C3 103.2(4)
O3 C4 C5 107.7(4)
N2 C4 C5 113.0(4)
C3 C4 C5 112.6(4)
O4 C5 C6 121.2(5)
O4 C5 C4 115.3(5)
C6 C5 C4 123.5(5)
C11 C6 C7 118.2(5)
C11 C6 C5 125.4(5)
C7 C6 C5 116.4(5)
C8 C7 C6 121.3(6)
C8 C7 H7A 119.4
C6 C7 H7A 119.4
C7 C8 C9 119.9(6)
C7 C8 H8 120.0
C9 C8 H8 120.0
C10 C9 C8 119.1(6)
C10 C9 H9 120.5
C8 C9 H9 120.5
C9 C10 C11 122.2(6)
C9 C10 H10 118.9
C11 C10 H10 118.9
C10 C11 C6 119.3(6)
C10 C11 H11 120.3
C6 C11 H11 120.3
F1 C12 F2 106.4(5)
F1 C12 F3 108.0(5)
F2 C12 F3 105.6(5)
F1 C12 C2 112.5(5)
F2 C12 C2 111.5(4)
F3 C12 C2 112.4(5)
N2 C13 C14 114.0(4)
N2 C13 H13A 108.8
C14 C13 H13A 108.8
N2 C13 H13B 108.8
C14 C13 H13B 108.8
H13A C13 H13B 107.6
C15 C14 C19 117.4(6)
C15 C14 C13 121.1(5)
C19 C14 C13 121.5(5)
C16 C15 C14 121.3(6)
C16 C15 H15 119.4
C14 C15 H15 119.4
C17 C16 C15 120.4(6)
C17 C16 H16 119.8
C15 C16 H16 119.8
C18 C17 C16 120.3(6)
C18 C17 Br1 120.0(5)
C16 C17 Br1 119.7(6)
C17 C18 C19 119.8(6)
C17 C18 H18 120.1
C19 C18 H18 120.1
C18 C19 C14 120.9(6)
C18 C19 H19 119.6
C14 C19 H19 119.6
O5 C20 N1 125.5(5)
O5 C20 C21 125.7(5)
N1 C20 C21 108.7(4)
O6 C21 C20 108.4(4)
O6 C21 C31 110.8(4)
C20 C21 C31 111.7(5)
O6 C21 C22 109.5(4)
C20 C21 C22 104.8(4)
C31 C21 C22 111.4(4)
C21 C22 C23 106.9(4)
C21 C22 H22A 110.3
C23 C22 H22A 110.3
C21 C22 H22B 110.3
C23 C22 H22B 110.3
H22A C22 H22B 108.6
O7 C23 N1 110.0(4)
O7 C23 C22 115.9(4)
N1 C23 C22 103.6(4)
O7 C23 C24 107.7(4)
N1 C23 C24 109.3(4)
C22 C23 C24 110.1(4)
O8 C24 C25 121.3(5)
O8 C24 C23 118.4(5)
C25 C24 C23 120.3(5)
C26 C25 C30 117.8(5)
C26 C25 C24 124.9(5)
C30 C25 C24 117.3(5)
C27 C26 C25 120.9(6)
C27 C26 H26 119.5
C25 C26 H26 119.5
C28 C27 C26 122.0(7)
C28 C27 H27 119.0
C26 C27 H27 119.0
C27 C28 C29 117.9(6)
C27 C28 H28 121.0
C29 C28 H28 121.0
C30 C29 C28 120.0(6)
C30 C29 H29 120.0
C28 C29 H29 120.0
C29 C30 C25 121.3(7)
C29 C30 H30 119.4
C25 C30 H30 119.4
F5 C31 F4 107.4(5)
F5 C31 F6 107.8(5)
F4 C31 F6 106.5(5)
F5 C31 C21 110.8(5)
F4 C31 C21 112.0(5)
F6 C31 C21 112.1(5)
N1 C32 C33 114.9(4)
N1 C32 H32A 108.5
C33 C32 H32A 108.5
N1 C32 H32B 108.5
C33 C32 H32B 108.5
H32A C32 H32B 107.5
C34 C33 C38 117.8(5)
C34 C33 C32 124.4(4)
C38 C33 C32 117.8(5)
C33 C34 C35 121.2(5)
C33 C34 H34 119.4
C35 C34 H34 119.4
C36 C35 C34 120.2(5)
C36 C35 H35 119.9
C34 C35 H35 119.9
C35 C36 C37 119.5(5)
C35 C36 Br2 121.0(5)
C37 C36 Br2 119.5(4)
C38 C37 C36 119.7(5)
C38 C37 H37 120.2
C36 C37 H37 120.2
C37 C38 C33 121.6(5)
C37 C38 H38 119.2
C33 C38 H38 119.2

loop_
_geom_bond_atom_site_label_1
_geom_bond_atom_site_label_2
_geom_bond_distance
Br1 C17 1.889(7)
Br2 C36 1.897(6)
F1 C12 1.312(6)
F2 C12 1.327(6)
F3 C12 1.338(6)
F4 C31 1.328(7)
F5 C31 1.317(7)
F6 C31 1.330(7)
N1 C20 1.344(6)
N1 C32 1.453(6)
N1 C23 1.455(6)
N2 C1 1.362(6)
N2 C4 1.453(6)
N2 C13 1.477(6)
O1 C1 1.200(6)
O2 C2 1.411(6)
O2 H2 0.8200
O3 C4 1.408(6)
O3 H3 0.8200
O4 C5 1.223(7)
O5 C20 1.233(6)
O6 C21 1.420(6)
O6 H6 0.8200
O7 C23 1.401(6)
O7 H7 0.8200
O8 C24 1.202(6)
C1 C2 1.524(7)
C2 C12 1.517(7)
C2 C3 1.526(7)
C3 C4 1.538(7)
C3 H3A 0.9700
C3 H3B 0.9700
C4 C5 1.541(7)
C5 C6 1.486(8)
C6 C11 1.382(8)
C6 C7 1.388(8)
C7 C8 1.364(9)
C7 H7A 0.9300
C8 C9 1.372(9)
C8 H8 0.9300
C9 C10 1.351(9)
C9 H9 0.9300
C10 C11 1.370(8)
C10 H10 0.9300
C11 H11 0.9300
C13 C14 1.489(8)
C13 H13A 0.9700
C13 H13B 0.9700
C14 C15 1.375(8)
C14 C19 1.396(8)
C15 C16 1.368(9)
C15 H15 0.9300
C16 C17 1.364(9)
C16 H16 0.9300
C17 C18 1.351(9)
C18 C19 1.384(9)
C18 H18 0.9300
C19 H19 0.9300
C20 C21 1.517(7)
C21 C31 1.517(8)
C21 C22 1.528(7)
C22 C23 1.535(7)
C22 H22A 0.9700
C22 H22B 0.9700
C23 C24 1.546(7)
C24 C25 1.493(8)
C25 C26 1.376(8)
C25 C30 1.379(8)
C26 C27 1.360(9)
C26 H26 0.9300
C27 C28 1.359(10)
C27 H27 0.9300
C28 C29 1.395(10)
C28 H28 0.9300
C29 C30 1.372(9)
C29 H29 0.9300
C30 H30 0.9300
C32 C33 1.513(7)
C32 H32A 0.9700
C32 H32B 0.9700
C33 C34 1.371(7)
C33 C38 1.379(7)
C34 C35 1.374(7)
C34 H34 0.9300
C35 C36 1.360(7)
C35 H35 0.9300
C36 C37 1.382(8)
C37 C38 1.360(8)
C37 H37 0.9300
C38 H38 0.9300

loop_
_geom_hbond_atom_site_label_D
_geom_hbond_atom_site_label_H
_geom_hbond_atom_site_label_A
_geom_hbond_distance_DH
_geom_hbond_distance_HA
_geom_hbond_distance_DA
_geom_hbond_angle_DHA
_geom_hbond_site_symmetry_A
O2 H2 O5 0.82 2.02 2.739(5) 146.2 1_545
O3 H3 O4 0.82 1.99 2.503(5) 120.1 .
O3 H3 O6 0.82 2.52 3.197(5) 140.2 .
O6 H6 O1 0.82 2.14 2.946(5) 168.9 1_565
O7 H7 O3 0.82 2.06 2.865(5) 167.2 .

loop_
_geom_torsion_atom_site_label_1
_geom_torsion_atom_site_label_2
_geom_torsion_atom_site_label_3
_geom_torsion_atom_site_label_4
_geom_torsion
C4 N2 C1 O1 172.7(5)
C13 N2 C1 O1 4.7(8)
C4 N2 C1 C2 -5.7(6)
C13 N2 C1 C2 -173.7(4)
O1 C1 C2 O2 -69.7(6)
N2 C1 C2 O2 108.7(4)
O1 C1 C2 C12 53.3(7)
N2 C1 C2 C12 -128.4(4)
O1 C1 C2 C3 172.8(5)
N2 C1 C2 C3 -8.9(5)
O2 C2 C3 C4 -98.9(5)
C12 C2 C3 C4 139.3(4)
C1 C2 C3 C4 18.8(5)
C1 N2 C4 O3 -100.1(5)
C13 N2 C4 O3 67.9(6)
C1 N2 C4 C3 17.5(5)
C13 N2 C4 C3 -174.5(4)
C1 N2 C4 C5 139.4(5)
C13 N2 C4 C5 -52.6(6)
C2 C3 C4 O3 95.9(5)
C2 C3 C4 N2 -21.6(5)
C2 C3 C4 C5 -143.7(4)
O3 C4 C5 O4 0.3(7)
N2 C4 C5 O4 122.1(6)
C3 C4 C5 O4 -121.5(6)
O3 C4 C5 C6 178.2(5)
N2 C4 C5 C6 -60.0(7)
C3 C4 C5 C6 56.4(7)
O4 C5 C6 C11 -158.9(7)
C4 C5 C6 C11 23.2(9)
O4 C5 C6 C7 21.9(9)
C4 C5 C6 C7 -155.9(6)
C11 C6 C7 C8 -0.2(9)
C5 C6 C7 C8 179.0(6)
C6 C7 C8 C9 0.0(10)
C7 C8 C9 C10 0.5(10)
C8 C9 C10 C11 -1.0(10)
C9 C10 C11 C6 0.9(10)
C7 C6 C11 C10 -0.3(9)
C5 C6 C11 C10 -179.4(6)
O2 C2 C12 F1 -61.6(6)
C1 C2 C12 F1 175.9(5)
C3 C2 C12 F1 59.6(6)
O2 C2 C12 F2 179.0(4)
C1 C2 C12 F2 56.5(6)
C3 C2 C12 F2 -59.8(6)
O2 C2 C12 F3 60.7(6)
C1 C2 C12 F3 -61.9(6)
C3 C2 C12 F3 -178.2(4)
C1 N2 C13 C14 92.4(6)
C4 N2 C13 C14 -74.7(6)
N2 C13 C14 C15 -63.8(7)
N2 C13 C14 C19 115.1(5)
C19 C14 C15 C16 1.1(9)
C13 C14 C15 C16 -180.0(5)
C14 C15 C16 C17 -1.1(10)
C15 C16 C17 C18 0.6(10)
C15 C16 C17 Br1 -179.6(5)
C16 C17 C18 C19 -0.3(10)
Br1 C17 C18 C19 179.9(5)
C17 C18 C19 C14 0.4(10)
C15 C14 C19 C18 -0.8(9)
C13 C14 C19 C18 -179.7(5)
C32 N1 C20 O5 -3.3(8)
C23 N1 C20 O5 172.6(5)
C32 N1 C20 C21 174.0(4)
C23 N1 C20 C21 -10.2(6)
O5 C20 C21 O6 65.7(6)
N1 C20 C21 O6 -111.5(4)
O5 C20 C21 C31 -56.6(7)
N1 C20 C21 C31 126.2(5)
O5 C20 C21 C22 -177.4(5)
N1 C20 C21 C22 5.4(5)
O6 C21 C22 C23 116.9(4)
C20 C21 C22 C23 0.7(5)
C31 C21 C22 C23 -120.2(5)
C20 N1 C23 O7 134.8(4)
C32 N1 C23 O7 -49.4(6)
C20 N1 C23 C22 10.3(5)
C32 N1 C23 C22 -173.9(4)
C20 N1 C23 C24 -107.0(5)
C32 N1 C23 C24 68.7(6)
C21 C22 C23 O7 -126.7(4)
C21 C22 C23 N1 -6.0(5)
C21 C22 C23 C24 110.8(5)
O7 C23 C24 O8 126.7(5)
N1 C23 C24 O8 7.1(7)
C22 C23 C24 O8 -106.1(6)
O7 C23 C24 C25 -55.5(6)
N1 C23 C24 C25 -175.1(4)
C22 C23 C24 C25 71.7(6)
O8 C24 C25 C26 -176.3(6)
C23 C24 C25 C26 5.9(8)
O8 C24 C25 C30 5.5(8)
C23 C24 C25 C30 -172.2(5)
C30 C25 C26 C27 1.1(10)
C24 C25 C26 C27 -177.0(6)
C25 C26 C27 C28 -1.7(11)
C26 C27 C28 C29 2.1(11)
C27 C28 C29 C30 -2.1(11)
C28 C29 C30 C25 1.7(10)
C26 C25 C30 C29 -1.2(9)
C24 C25 C30 C29 177.1(5)
O6 C21 C31 F5 -176.4(5)
C20 C21 C31 F5 -55.4(6)
C22 C21 C31 F5 61.4(6)
O6 C21 C31 F4 63.7(6)
C20 C21 C31 F4 -175.3(4)
C22 C21 C31 F4 -58.5(6)
O6 C21 C31 F6 -56.0(7)
C20 C21 C31 F6 65.0(6)
C22 C21 C31 F6 -178.2(5)
C20 N1 C32 C33 -77.1(6)
C23 N1 C32 C33 107.4(5)
N1 C32 C33 C34 7.4(7)
N1 C32 C33 C38 -176.5(4)
C38 C33 C34 C35 -2.1(8)
C32 C33 C34 C35 174.0(5)
C33 C34 C35 C36 0.0(8)
C34 C35 C36 C37 2.3(8)
C34 C35 C36 Br2 -175.8(4)
C35 C36 C37 C38 -2.5(8)
Br2 C36 C37 C38 175.7(4)
C36 C37 C38 C33 0.3(8)
C34 C33 C38 C37 1.9(8)
C32 C33 C38 C37 -174.4(5)
